data_7033491
loop_
_publ_author_name
'Rodr\'iguez-B\'arzano, A'
'Lord, R. M.'
'Basri, A. M.'
'Phillips, R. M.'
'Blacker, A. J.'
'McGowan, P. C.'

_publ_section_title
;
 Synthesis and anticancer activity evaluation of \h(5)-C5(CH3)4R ruthenium
 complexes bearing chelating diphosphine ligands.
;
_journal_issue 7
_journal_name_full 'Dalton transactions (Cambridge, England : 2003)'
_journal_page_first 3265
_journal_page_last 3270
_journal_paper_doi 10.1039/c4dt02748e
_journal_volume 44
_journal_year 2015
_chemical_formula_moiety 'C37 H40 N P2 Ru, F6 Sb'
_chemical_formula_sum 'C37 H40 F6 N P2 Ru Sb'
_chemical_formula_weight 897.46
_chemical_name_systematic
; 
 ? 
;
_space_group_IT_number 2
_symmetry_cell_setting triclinic
_symmetry_space_group_name_Hall '-P 1'
_symmetry_space_group_name_H-M 'P -1'
_atom_sites_solution_hydrogens geom
_atom_sites_solution_primary direct
_atom_sites_solution_secondary difmap
_audit_creation_method SHELXL-97
_audit_update_record
;
2013-08-28 deposited with the CCDC.
2015-01-05 downloaded from the CCDC.
;
_cell_angle_alpha 91.890(8)
_cell_angle_beta 99.060(8)
_cell_angle_gamma 95.244(8)
_cell_formula_units_Z 2
_cell_length_a 10.8236(19)
_cell_length_b 11.4240(19)
_cell_length_c 15.162(3)
_cell_measurement_reflns_used 7844
_cell_measurement_temperature 150(2)
_cell_measurement_theta_max 30.11
_cell_measurement_theta_min 2.52
_cell_volume 1841.5(6)
_computing_cell_refinement 'APEX 2 software, Bruker Nonius 2004'
_computing_data_collection 'APEX 2 software, Bruker Nonius 2004'
_computing_data_reduction 'SAINT, Bruker Nonius 2004'
_computing_molecular_graphics 'ORTEX (McArdle, 1995)'
_computing_publication_material 'local program'
_computing_structure_refinement 'SHELXL-97 (Sheldrick, 1997)'
_computing_structure_solution 'SHELXS-97 (Sheldrick, 1990)'
_diffrn_ambient_temperature 150(2)
_diffrn_detector_area_resol_mean 120
_diffrn_measured_fraction_theta_full 0.985
_diffrn_measured_fraction_theta_max 0.985
_diffrn_measurement_device_type 'Bruker X8 Apex diffractometer'
_diffrn_measurement_method 'Rotation images'
_diffrn_radiation_monochromator graphite
_diffrn_radiation_source 'rotating anode'
_diffrn_radiation_type MoK\a
_diffrn_radiation_wavelength 0.71073
_diffrn_reflns_av_R_equivalents 0.0641
_diffrn_reflns_av_sigmaI/netI 0.0399
_diffrn_reflns_limit_h_max 15
_diffrn_reflns_limit_h_min -15
_diffrn_reflns_limit_k_max 16
_diffrn_reflns_limit_k_min -16
_diffrn_reflns_limit_l_max 21
_diffrn_reflns_limit_l_min -21
_diffrn_reflns_number 64879
_diffrn_reflns_theta_full 30.23
_diffrn_reflns_theta_max 30.23
_diffrn_reflns_theta_min 1.36
_diffrn_standards_decay_% 0
_diffrn_standards_interval_count 0
_diffrn_standards_interval_time 0
_diffrn_standards_number 0
_exptl_absorpt_coefficient_mu 1.288
_exptl_absorpt_correction_T_max 0.8303
_exptl_absorpt_correction_T_min 0.6403
_exptl_absorpt_correction_type multi-scan
_exptl_absorpt_process_details
;
Sheldrick, G.M. (2002). SADABS v. 2.03. University of Gottingen, Germany.
;
_exptl_crystal_colour Yellow
_exptl_crystal_density_diffrn 1.619
_exptl_crystal_density_method 'not measured'
_exptl_crystal_description Prism
_exptl_crystal_F_000 896
_exptl_crystal_size_max 0.38
_exptl_crystal_size_mid 0.27
_exptl_crystal_size_min 0.15
_refine_diff_density_max 0.493
_refine_diff_density_min -0.449
_refine_diff_density_rms 0.079
_refine_ls_extinction_method none
_refine_ls_goodness_of_fit_ref 1.060
_refine_ls_hydrogen_treatment constr
_refine_ls_matrix_type full
_refine_ls_number_parameters 439
_refine_ls_number_reflns 10824
_refine_ls_number_restraints 0
_refine_ls_restrained_S_all 1.060
_refine_ls_R_factor_all 0.0312
_refine_ls_R_factor_gt 0.0243
_refine_ls_shift/su_max 0.002
_refine_ls_shift/su_mean 0.000
_refine_ls_structure_factor_coef Fsqd
_refine_ls_weighting_details 'calc w=1/[\s^2^(Fo^2^)+(0.0141P)^2^+0.9360P] where P=(Fo^2^+2Fc^2^)/3'
_refine_ls_weighting_scheme calc
_refine_ls_wR_factor_gt 0.0539
_refine_ls_wR_factor_ref 0.0635
_reflns_number_gt 9339
_reflns_number_total 10824
_reflns_threshold_expression >2sigma(I)
_cod_data_source_file c4dt02748e2.cif
_cod_data_source_block f:\x-ray\arb783.378\378
_cod_depositor_comments
;
The following automatic conversions were performed:

'_symmetry_cell_setting' value 'Triclinic' changed to 'triclinic'
according to
/usr/data/users/saulius/crontab/automatic-downloads/rss-feeds/RSC/lib/dictionaries/cif_core.dic
dictionary named 'cif_core.dic' version 2.4.2 from 2011-04-26.

Automatic conversion script
Id: cif_fix_values 2935 2014-11-11 08:27:57Z andrius 

 Adding full bibliography for 7033491.cif.
;
_cod_original_cell_volume 1841.5(5)
_cod_original_sg_symbol_H-M P-1
_cod_database_code 7033491

loop_
_symmetry_equiv_pos_as_xyz
'x, y, z'
'-x, -y, -z'

loop_
_atom_site_label
_atom_site_type_symbol
_atom_site_fract_x
_atom_site_fract_y
_atom_site_fract_z
_atom_site_U_iso_or_equiv
_atom_site_adp_type
_atom_site_occupancy
_atom_site_symmetry_multiplicity
_atom_site_calc_flag
_atom_site_refinement_flags
Sb1 Sb 0.154122(12) 0.223620(12) 0.308538(9) 0.02419(4) Uani 1 1 d .
Ru1 Ru -0.589198(12) 0.181957(12) -0.270711(9) 0.01524(4) Uani 1 1 d .
P1 P -0.61655(4) 0.36691(4) -0.21335(3) 0.01693(9) Uani 1 1 d .
F1 F 0.04529(12) 0.31937(12) 0.23858(9) 0.0375(3) Uani 1 1 d .
N1 N -0.55440(13) 0.25415(13) -0.38941(10) 0.0192(3) Uani 1 1 d .
C1 C -0.57863(17) -0.01124(16) -0.24430(14) 0.0237(4) Uani 1 1 d .
P2 P -0.39154(4) 0.27353(4) -0.20453(3) 0.01701(9) Uani 1 1 d .
F2 F 0.29391(12) 0.31119(12) 0.27217(9) 0.0386(3) Uani 1 1 d .
C2 C -0.65379(17) 0.04157(16) -0.18481(13) 0.0219(4) Uani 1 1 d .
F3 F 0.14435(13) 0.11780(12) 0.20809(9) 0.0431(3) Uani 1 1 d .
C3 C -0.76495(17) 0.07860(16) -0.24005(12) 0.0201(4) Uani 1 1 d .
F4 F 0.26635(13) 0.12901(12) 0.37695(9) 0.0411(3) Uani 1 1 d .
C4 C -0.75425(16) 0.05657(16) -0.33241(12) 0.0194(4) Uani 1 1 d .
F5 F 0.16701(14) 0.32872(13) 0.40942(9) 0.0441(3) Uani 1 1 d .
C5 C -0.63858(17) -0.00083(16) -0.33461(13) 0.0210(4) Uani 1 1 d .
F6 F 0.01439(14) 0.13765(14) 0.34386(12) 0.0536(4) Uani 1 1 d .
C6 C -0.4651(2) -0.0782(2) -0.21434(18) 0.0389(6) Uani 1 1 d .
H6A H -0.4930 -0.1616 -0.2102 0.058 Uiso 1 1 calc R
H6B H -0.4220 -0.0460 -0.1557 0.058 Uiso 1 1 calc R
H6C H -0.4072 -0.0702 -0.2579 0.058 Uiso 1 1 calc R
C7 C -0.6289(2) 0.0374(2) -0.08370(14) 0.0336(5) Uani 1 1 d .
H7A H -0.6465 -0.0436 -0.0665 0.050 Uiso 1 1 calc R
H7B H -0.6835 0.0882 -0.0578 0.050 Uiso 1 1 calc R
H7C H -0.5408 0.0650 -0.0614 0.050 Uiso 1 1 calc R
C8 C -0.87839(18) 0.12162(19) -0.20634(14) 0.0276(4) Uani 1 1 d .
H8A H -0.9112 0.1831 -0.2444 0.041 Uiso 1 1 calc R
H8B H -0.8536 0.1537 -0.1447 0.041 Uiso 1 1 calc R
H8C H -0.9436 0.0558 -0.2082 0.041 Uiso 1 1 calc R
C9 C -0.85005(18) 0.07594(18) -0.41410(13) 0.0259(4) Uani 1 1 d .
H9A H -0.9018 0.0019 -0.4333 0.039 Uiso 1 1 calc R
H9B H -0.8061 0.1028 -0.4626 0.039 Uiso 1 1 calc R
H9C H -0.9039 0.1356 -0.3990 0.039 Uiso 1 1 calc R
C10 C -0.5973(2) -0.04633(19) -0.41870(15) 0.0313(5) Uani 1 1 d .
H10A H -0.5069 -0.0545 -0.4070 0.047 Uiso 1 1 calc R
H10B H -0.6149 0.0091 -0.4660 0.047 Uiso 1 1 calc R
H10C H -0.6434 -0.1232 -0.4377 0.047 Uiso 1 1 calc R
C11 C -0.53503(17) 0.29240(17) -0.45585(13) 0.0218(4) Uani 1 1 d .
C12 C -0.5095(2) 0.3447(2) -0.54003(14) 0.0315(5) Uani 1 1 d .
H12A H -0.5697 0.4021 -0.5576 0.047 Uiso 1 1 calc R
H12B H -0.5181 0.2825 -0.5873 0.047 Uiso 1 1 calc R
H12C H -0.4239 0.3841 -0.5310 0.047 Uiso 1 1 calc R
C13 C -0.44555(16) 0.42070(16) -0.18076(13) 0.0202(4) Uani 1 1 d .
H13A H -0.4168 0.4820 -0.2197 0.024 Uiso 1 1 calc R
H13B H -0.4231 0.4479 -0.1171 0.024 Uiso 1 1 calc R
C14 C -0.27065(16) 0.29555(16) -0.27774(12) 0.0193(4) Uani 1 1 d .
C15 C -0.18594(17) 0.39853(17) -0.27104(13) 0.0236(4) Uani 1 1 d .
H15 H -0.1934 0.4618 -0.2306 0.028 Uiso 1 1 calc R
C16 C -0.09050(18) 0.40709(18) -0.32449(14) 0.0265(4) Uani 1 1 d .
H16 H -0.0343 0.4767 -0.3207 0.032 Uiso 1 1 calc R
C17 C -0.07829(18) 0.31363(19) -0.38304(13) 0.0260(4) Uani 1 1 d .
H17 H -0.0132 0.3196 -0.4185 0.031 Uiso 1 1 calc R
C18 C -0.16163(18) 0.21054(19) -0.38994(13) 0.0260(4) Uani 1 1 d .
H18 H -0.1523 0.1467 -0.4293 0.031 Uiso 1 1 calc R
C19 C -0.25881(17) 0.20249(18) -0.33819(13) 0.0229(4) Uani 1 1 d .
H19 H -0.3168 0.1340 -0.3440 0.027 Uiso 1 1 calc R
C20 C -0.28933(16) 0.23280(17) -0.10220(12) 0.0199(4) Uani 1 1 d .
C21 C -0.26777(18) 0.29855(18) -0.01990(12) 0.0251(4) Uani 1 1 d .
H21 H -0.3123 0.3653 -0.0127 0.030 Uiso 1 1 calc R
C22 C -0.18024(19) 0.26539(19) 0.05184(14) 0.0292(4) Uani 1 1 d .
H22 H -0.1660 0.3103 0.1070 0.035 Uiso 1 1 calc R
C23 C -0.11429(19) 0.1673(2) 0.04274(14) 0.0302(5) Uani 1 1 d .
H23 H -0.0555 0.1457 0.0914 0.036 Uiso 1 1 calc R
C24 C -0.13528(19) 0.1010(2) -0.03862(14) 0.0307(5) Uani 1 1 d .
H24 H -0.0912 0.0338 -0.0450 0.037 Uiso 1 1 calc R
C25 C -0.22143(18) 0.13365(18) -0.11075(13) 0.0254(4) Uani 1 1 d .
H25 H -0.2343 0.0888 -0.1659 0.030 Uiso 1 1 calc R
C26 C -0.69168(17) 0.37637(16) -0.11265(12) 0.0212(4) Uani 1 1 d .
C27 C -0.6322(2) 0.33708(18) -0.03020(13) 0.0270(4) Uani 1 1 d .
H27 H -0.5482 0.3169 -0.0245 0.032 Uiso 1 1 calc R
C28 C -0.6969(2) 0.3278(2) 0.04294(14) 0.0344(5) Uani 1 1 d .
H28 H -0.6562 0.3019 0.0980 0.041 Uiso 1 1 calc R
C29 C -0.8214(2) 0.3566(2) 0.03527(15) 0.0364(5) Uani 1 1 d .
H29 H -0.8651 0.3496 0.0848 0.044 Uiso 1 1 calc R
C30 C -0.8807(2) 0.3956(2) -0.04566(15) 0.0343(5) Uani 1 1 d .
H30 H -0.9649 0.4151 -0.0509 0.041 Uiso 1 1 calc R
C31 C -0.81689(18) 0.40615(18) -0.11908(14) 0.0263(4) Uani 1 1 d .
H31 H -0.8579 0.4335 -0.1735 0.032 Uiso 1 1 calc R
C32 C -0.68800(16) 0.48167(16) -0.28157(12) 0.0195(4) Uani 1 1 d .
C33 C -0.67962(19) 0.59939(18) -0.24695(14) 0.0263(4) Uani 1 1 d .
H33 H -0.6316 0.6210 -0.1898 0.032 Uiso 1 1 calc R
C34 C -0.7420(2) 0.68426(18) -0.29669(15) 0.0294(4) Uani 1 1 d .
H34 H -0.7373 0.7627 -0.2727 0.035 Uiso 1 1 calc R
C35 C -0.81123(19) 0.65326(18) -0.38196(14) 0.0276(4) Uani 1 1 d .
H35 H -0.8536 0.7107 -0.4155 0.033 Uiso 1 1 calc R
C36 C -0.81784(18) 0.53812(18) -0.41744(13) 0.0255(4) Uani 1 1 d .
H36 H -0.8634 0.5178 -0.4756 0.031 Uiso 1 1 calc R
C37 C -0.75715(16) 0.45180(17) -0.36728(13) 0.0210(4) Uani 1 1 d .
H37 H -0.7630 0.3733 -0.3914 0.025 Uiso 1 1 calc R

loop_
_atom_site_aniso_label
_atom_site_aniso_U_11
_atom_site_aniso_U_22
_atom_site_aniso_U_33
_atom_site_aniso_U_23
_atom_site_aniso_U_13
_atom_site_aniso_U_12
Sb1 0.02498(7) 0.02366(7) 0.02380(7) 0.00127(5) 0.00345(5) 0.00255(5)
Ru1 0.01377(6) 0.01549(7) 0.01589(7) 0.00223(5) 0.00070(5) 0.00075(5)
P1 0.0160(2) 0.0176(2) 0.0170(2) 0.00173(17) 0.00177(16) 0.00181(16)
F1 0.0353(7) 0.0384(8) 0.0371(7) 0.0025(6) -0.0037(6) 0.0114(6)
N1 0.0161(7) 0.0186(8) 0.0223(8) 0.0008(6) 0.0012(6) 0.0017(6)
C1 0.0196(8) 0.0157(9) 0.0343(11) 0.0064(8) -0.0008(7) -0.0001(7)
P2 0.0148(2) 0.0177(2) 0.0178(2) 0.00125(17) 0.00063(16) 0.00080(16)
F2 0.0317(7) 0.0463(8) 0.0371(7) 0.0110(6) 0.0058(6) -0.0040(6)
C2 0.0231(9) 0.0189(9) 0.0219(9) 0.0057(7) 0.0006(7) -0.0038(7)
F3 0.0448(8) 0.0414(8) 0.0403(8) -0.0148(6) -0.0024(6) 0.0119(6)
C3 0.0184(8) 0.0188(9) 0.0222(9) 0.0026(7) 0.0022(7) -0.0025(7)
F4 0.0458(8) 0.0425(8) 0.0369(7) 0.0137(6) 0.0037(6) 0.0160(6)
C4 0.0174(8) 0.0175(8) 0.0216(9) 0.0010(7) 0.0003(7) -0.0018(7)
F5 0.0597(9) 0.0435(8) 0.0289(7) -0.0077(6) 0.0048(6) 0.0117(7)
C5 0.0203(8) 0.0148(8) 0.0273(9) -0.0018(7) 0.0042(7) -0.0009(7)
F6 0.0415(8) 0.0450(9) 0.0787(11) 0.0131(8) 0.0256(8) -0.0043(7)
C6 0.0273(11) 0.0259(11) 0.0609(16) 0.0117(11) -0.0044(10) 0.0052(9)
C7 0.0385(12) 0.0342(12) 0.0238(10) 0.0118(9) -0.0038(9) -0.0083(9)
C8 0.0226(9) 0.0282(11) 0.0323(11) -0.0003(8) 0.0081(8) -0.0011(8)
C9 0.0236(9) 0.0291(10) 0.0222(9) 0.0023(8) -0.0032(7) 0.0001(8)
C10 0.0308(11) 0.0273(11) 0.0367(12) -0.0064(9) 0.0111(9) 0.0010(9)
C11 0.0189(8) 0.0228(9) 0.0226(9) -0.0001(7) 0.0008(7) 0.0011(7)
C12 0.0385(12) 0.0337(12) 0.0237(10) 0.0053(9) 0.0097(9) 0.0012(9)
C13 0.0176(8) 0.0182(9) 0.0235(9) 0.0006(7) 0.0004(7) 0.0007(7)
C14 0.0166(8) 0.0216(9) 0.0192(8) 0.0028(7) 0.0007(6) 0.0020(7)
C15 0.0221(9) 0.0209(9) 0.0274(10) 0.0010(8) 0.0039(7) 0.0003(7)
C16 0.0207(9) 0.0249(10) 0.0336(11) 0.0061(8) 0.0048(8) -0.0009(8)
C17 0.0187(9) 0.0352(11) 0.0258(10) 0.0073(8) 0.0056(7) 0.0056(8)
C18 0.0208(9) 0.0323(11) 0.0250(10) -0.0030(8) 0.0034(7) 0.0050(8)
C19 0.0197(9) 0.0241(10) 0.0238(9) -0.0010(7) 0.0019(7) 0.0001(7)
C20 0.0164(8) 0.0220(9) 0.0198(8) 0.0022(7) -0.0005(6) 0.0004(7)
C21 0.0242(9) 0.0267(10) 0.0230(9) -0.0004(8) -0.0001(7) 0.0020(8)
C22 0.0287(10) 0.0348(12) 0.0210(9) -0.0004(8) -0.0038(8) 0.0010(9)
C23 0.0249(10) 0.0369(12) 0.0255(10) 0.0076(9) -0.0057(8) 0.0015(9)
C24 0.0263(10) 0.0337(12) 0.0321(11) 0.0058(9) -0.0013(8) 0.0115(9)
C25 0.0244(9) 0.0264(10) 0.0243(10) 0.0006(8) -0.0009(7) 0.0053(8)
C26 0.0233(9) 0.0195(9) 0.0203(9) -0.0013(7) 0.0041(7) -0.0010(7)
C27 0.0292(10) 0.0284(10) 0.0225(9) 0.0032(8) 0.0025(8) -0.0005(8)
C28 0.0471(13) 0.0334(12) 0.0207(10) 0.0022(9) 0.0053(9) -0.0060(10)
C29 0.0463(13) 0.0354(12) 0.0294(11) -0.0037(9) 0.0197(10) -0.0076(10)
C30 0.0306(11) 0.0361(12) 0.0383(12) -0.0045(10) 0.0152(9) -0.0003(9)
C31 0.0259(10) 0.0282(10) 0.0256(10) -0.0011(8) 0.0073(8) 0.0029(8)
C32 0.0174(8) 0.0204(9) 0.0215(9) 0.0040(7) 0.0039(7) 0.0031(7)
C33 0.0297(10) 0.0231(10) 0.0250(10) 0.0007(8) 0.0007(8) 0.0027(8)
C34 0.0351(11) 0.0192(10) 0.0353(11) 0.0049(8) 0.0074(9) 0.0055(8)
C35 0.0274(10) 0.0265(10) 0.0319(11) 0.0135(9) 0.0078(8) 0.0084(8)
C36 0.0208(9) 0.0313(11) 0.0247(10) 0.0081(8) 0.0022(7) 0.0045(8)
C37 0.0181(8) 0.0216(9) 0.0235(9) 0.0025(7) 0.0036(7) 0.0023(7)

loop_
_atom_type_symbol
_atom_type_description
_atom_type_scat_dispersion_real
_atom_type_scat_dispersion_imag
_atom_type_scat_source
C C 0.0033 0.0016 'International Tables Vol C Tables 4.2.6.8 and 6.1.1.4'
H H 0.0000 0.0000 'International Tables Vol C Tables 4.2.6.8 and 6.1.1.4'
N N 0.0061 0.0033 'International Tables Vol C Tables 4.2.6.8 and 6.1.1.4'
F F 0.0171 0.0103 'International Tables Vol C Tables 4.2.6.8 and 6.1.1.4'
P P 0.1023 0.0942 'International Tables Vol C Tables 4.2.6.8 and 6.1.1.4'
Ru Ru -1.2594 0.8363 'International Tables Vol C Tables 4.2.6.8 and 6.1.1.4'
Sb Sb -0.5866 1.5461 'International Tables Vol C Tables 4.2.6.8 and 6.1.1.4'

loop_
_geom_angle_atom_site_label_1
_geom_angle_atom_site_label_2
_geom_angle_atom_site_label_3
_geom_angle
F6 Sb1 F5 90.19(7)
F6 Sb1 F3 90.43(7)
F5 Sb1 F3 178.94(6)
F6 Sb1 F2 179.43(6)
F5 Sb1 F2 89.86(6)
F3 Sb1 F2 89.53(6)
F6 Sb1 F1 90.36(7)
F5 Sb1 F1 91.02(6)
F3 Sb1 F1 89.83(6)
F2 Sb1 F1 89.07(6)
F6 Sb1 F4 91.00(7)
F5 Sb1 F4 89.41(6)
F3 Sb1 F4 89.72(6)
F2 Sb1 F4 89.57(6)
F1 Sb1 F4 178.57(6)
N1 Ru1 C2 155.83(7)
N1 Ru1 C4 96.12(6)
C2 Ru1 C4 63.29(7)
N1 Ru1 C5 93.17(7)
C2 Ru1 C5 62.91(7)
C4 Ru1 C5 38.14(7)
N1 Ru1 C3 129.47(6)
C2 Ru1 C3 37.84(6)
C4 Ru1 C3 37.21(7)
C5 Ru1 C3 62.56(7)
N1 Ru1 C1 123.00(7)
C2 Ru1 C1 37.81(8)
C4 Ru1 C1 62.89(7)
C5 Ru1 C1 36.98(7)
C3 Ru1 C1 62.58(7)
N1 Ru1 P1 90.22(5)
C2 Ru1 P1 110.89(6)
C4 Ru1 P1 121.21(5)
C5 Ru1 P1 159.32(5)
C3 Ru1 P1 99.95(5)
C1 Ru1 P1 146.67(6)
N1 Ru1 P2 87.10(4)
C2 Ru1 P2 110.15(5)
C4 Ru1 P2 166.62(5)
C5 Ru1 P2 128.89(5)
C3 Ru1 P2 143.11(5)
C1 Ru1 P2 104.52(5)
P1 Ru1 P2 71.626(19)
C26 P1 C32 102.08(9)
C26 P1 C13 108.01(9)
C32 P1 C13 105.96(8)
C26 P1 Ru1 118.33(6)
C32 P1 Ru1 123.69(6)
C13 P1 Ru1 97.34(6)
C11 N1 Ru1 178.90(16)
C5 C1 C2 108.14(16)
C5 C1 C6 126.3(2)
C2 C1 C6 125.17(19)
C5 C1 Ru1 71.09(10)
C2 C1 Ru1 69.79(10)
C6 C1 Ru1 130.13(13)
C14 P2 C20 98.67(8)
C14 P2 C13 107.60(8)
C20 P2 C13 107.85(9)
C14 P2 Ru1 116.96(6)
C20 P2 Ru1 127.99(6)
C13 P2 Ru1 96.52(6)
C1 C2 C3 107.64(16)
C1 C2 C7 124.30(18)
C3 C2 C7 127.27(19)
C1 C2 Ru1 72.40(10)
C3 C2 Ru1 72.37(10)
C7 C2 Ru1 128.73(13)
C4 C3 C2 108.26(16)
C4 C3 C8 125.51(17)
C2 C3 C8 125.98(17)
C4 C3 Ru1 70.58(10)
C2 C3 Ru1 69.79(10)
C8 C3 Ru1 129.82(13)
C3 C4 C5 107.57(16)
C3 C4 C9 127.30(17)
C5 C4 C9 124.84(17)
C3 C4 Ru1 72.21(10)
C5 C4 Ru1 71.33(10)
C9 C4 Ru1 126.73(13)
C1 C5 C4 108.26(17)
C1 C5 C10 127.19(18)
C4 C5 C10 124.46(17)
C1 C5 Ru1 71.93(11)
C4 C5 Ru1 70.54(10)
C10 C5 Ru1 126.00(13)
C1 C6 H6A 109.5
C1 C6 H6B 109.5
H6A C6 H6B 109.5
C1 C6 H6C 109.5
H6A C6 H6C 109.5
H6B C6 H6C 109.5
C2 C7 H7A 109.5
C2 C7 H7B 109.5
H7A C7 H7B 109.5
C2 C7 H7C 109.5
H7A C7 H7C 109.5
H7B C7 H7C 109.5
C3 C8 H8A 109.5
C3 C8 H8B 109.5
H8A C8 H8B 109.5
C3 C8 H8C 109.5
H8A C8 H8C 109.5
H8B C8 H8C 109.5
C4 C9 H9A 109.5
C4 C9 H9B 109.5
H9A C9 H9B 109.5
C4 C9 H9C 109.5
H9A C9 H9C 109.5
H9B C9 H9C 109.5
C5 C10 H10A 109.5
C5 C10 H10B 109.5
H10A C10 H10B 109.5
C5 C10 H10C 109.5
H10A C10 H10C 109.5
H10B C10 H10C 109.5
N1 C11 C12 178.5(2)
C11 C12 H12A 109.5
C11 C12 H12B 109.5
H12A C12 H12B 109.5
C11 C12 H12C 109.5
H12A C12 H12C 109.5
H12B C12 H12C 109.5
P2 C13 P1 93.53(8)
P2 C13 H13A 113.0
P1 C13 H13A 113.0
P2 C13 H13B 113.0
P1 C13 H13B 113.0
H13A C13 H13B 110.4
C19 C14 C15 119.51(17)
C19 C14 P2 117.96(13)
C15 C14 P2 122.41(15)
C16 C15 C14 119.88(19)
C16 C15 H15 120.1
C14 C15 H15 120.1
C17 C16 C15 120.15(18)
C17 C16 H16 119.9
C15 C16 H16 119.9
C16 C17 C18 120.47(18)
C16 C17 H17 119.8
C18 C17 H17 119.8
C19 C18 C17 119.64(19)
C19 C18 H18 120.2
C17 C18 H18 120.2
C18 C19 C14 120.32(18)
C18 C19 H19 119.8
C14 C19 H19 119.8
C21 C20 C25 118.57(17)
C21 C20 P2 124.53(15)
C25 C20 P2 116.70(14)
C20 C21 C22 120.13(19)
C20 C21 H21 119.9
C22 C21 H21 119.9
C23 C22 C21 120.79(19)
C23 C22 H22 119.6
C21 C22 H22 119.6
C22 C23 C24 119.62(18)
C22 C23 H23 120.2
C24 C23 H23 120.2
C23 C24 C25 120.1(2)
C23 C24 H24 119.9
C25 C24 H24 119.9
C24 C25 C20 120.77(19)
C24 C25 H25 119.6
C20 C25 H25 119.6
C31 C26 C27 118.55(18)
C31 C26 P1 120.48(14)
C27 C26 P1 120.31(15)
C28 C27 C26 120.4(2)
C28 C27 H27 119.8
C26 C27 H27 119.8
C27 C28 C29 120.4(2)
C27 C28 H28 119.8
C29 C28 H28 119.8
C30 C29 C28 119.6(2)
C30 C29 H29 120.2
C28 C29 H29 120.2
C29 C30 C31 120.6(2)
C29 C30 H30 119.7
C31 C30 H30 119.7
C30 C31 C26 120.45(19)
C30 C31 H31 119.8
C26 C31 H31 119.8
C37 C32 C33 119.08(17)
C37 C32 P1 120.14(15)
C33 C32 P1 120.70(14)
C34 C33 C32 120.33(18)
C34 C33 H33 119.8
C32 C33 H33 119.8
C33 C34 C35 120.1(2)
C33 C34 H34 120.0
C35 C34 H34 120.0
C36 C35 C34 120.04(18)
C36 C35 H35 120.0
C34 C35 H35 120.0
C35 C36 C37 120.26(18)
C35 C36 H36 119.9
C37 C36 H36 119.9
C32 C37 C36 120.20(18)
C32 C37 H37 119.9
C36 C37 H37 119.9

loop_
_geom_bond_atom_site_label_1
_geom_bond_atom_site_label_2
_geom_bond_distance
Sb1 F6 1.8860(14)
Sb1 F5 1.8925(14)
Sb1 F3 1.8965(14)
Sb1 F2 1.9017(13)
Sb1 F1 1.9047(12)
Sb1 F4 1.9070(13)
Ru1 N1 2.0775(16)
Ru1 C2 2.2309(18)
Ru1 C4 2.2441(17)
Ru1 C5 2.2548(19)
Ru1 C3 2.2656(18)
Ru1 C1 2.2659(19)
Ru1 P1 2.3201(6)
Ru1 P2 2.3503(6)
P1 C26 1.844(2)
P1 C32 1.8465(18)
P1 C13 1.8792(18)
N1 C11 1.153(2)
C1 C5 1.434(3)
C1 C2 1.457(3)
C1 C6 1.523(3)
P2 C14 1.8502(19)
P2 C20 1.8570(18)
P2 C13 1.8719(19)
C2 C3 1.459(3)
C2 C7 1.517(3)
C3 C4 1.439(3)
C3 C8 1.517(3)
C4 C5 1.470(3)
C4 C9 1.521(2)
C5 C10 1.508(3)
C6 H6A 0.9800
C6 H6B 0.9800
C6 H6C 0.9800
C7 H7A 0.9800
C7 H7B 0.9800
C7 H7C 0.9800
C8 H8A 0.9800
C8 H8B 0.9800
C8 H8C 0.9800
C9 H9A 0.9800
C9 H9B 0.9800
C9 H9C 0.9800
C10 H10A 0.9800
C10 H10B 0.9800
C10 H10C 0.9800
C11 C12 1.481(3)
C12 H12A 0.9800
C12 H12B 0.9800
C12 H12C 0.9800
C13 H13A 0.9900
C13 H13B 0.9900
C14 C19 1.409(3)
C14 C15 1.414(3)
C15 C16 1.408(3)
C15 H15 0.9500
C16 C17 1.395(3)
C16 H16 0.9500
C17 C18 1.407(3)
C17 H17 0.9500
C18 C19 1.406(3)
C18 H18 0.9500
C19 H19 0.9500
C20 C21 1.411(3)
C20 C25 1.419(3)
C21 C22 1.411(3)
C21 H21 0.9500
C22 C23 1.397(3)
C22 H22 0.9500
C23 C24 1.402(3)
C23 H23 0.9500
C24 C25 1.405(3)
C24 H24 0.9500
C25 H25 0.9500
C26 C31 1.417(3)
C26 C27 1.419(3)
C27 C28 1.404(3)
C27 H27 0.9500
C28 C29 1.404(3)
C28 H28 0.9500
C29 C30 1.399(3)
C29 H29 0.9500
C30 C31 1.402(3)
C30 H30 0.9500
C31 H31 0.9500
C32 C37 1.408(3)
C32 C33 1.417(3)
C33 C34 1.404(3)
C33 H33 0.9500
C34 C35 1.405(3)
C34 H34 0.9500
C35 C36 1.396(3)
C35 H35 0.9500
C36 C37 1.412(3)
C36 H36 0.9500
C37 H37 0.9500
